data_4124129
loop_
_publ_author_name
'Carroll, Maria E.'
'Pinter, Balazs'
'Carroll, Patrick J.'
'Mindiola, Daniel J.'

_publ_section_title
;
 Mononuclear and Terminally Bound Titanium Nitrides.
;
_journal_issue 28
_journal_name_full 'Journal of the American Chemical Society'
_journal_page_first 8884
_journal_page_last 8887
_journal_paper_doi 10.1021/jacs.5b04853
_journal_volume 137
_journal_year 2015
_chemical_formula_sum 'C93 H136 Cl2 N4 P4 Ti2'
_chemical_formula_weight 1600.64
_space_group_IT_number 2
_symmetry_cell_setting triclinic
_symmetry_Int_Tables_number 2
_symmetry_space_group_name_Hall '-P 1'
_symmetry_space_group_name_H-M 'P -1'
_atom_sites_solution_hydrogens geom
_atom_sites_solution_primary direct
_audit_creation_method SHELXL-97
_cell_angle_alpha 78.185(3)
_cell_angle_beta 83.411(3)
_cell_angle_gamma 67.564(2)
_cell_formula_units_Z 1
_cell_length_a 11.2002(7)
_cell_length_b 11.8465(7)
_cell_length_c 18.7423(11)
_cell_measurement_temperature 100(1)
_cell_volume 2248.0(2)
_computing_data_collection 'Bruker APEX2'
_computing_data_reduction 'Bruker SAINT'
_computing_structure_refinement 'SHELXL-97 (Sheldrick, 2008)'
_computing_structure_solution 'SHELXS-97 (Sheldrick, 2008)'
_diffrn_ambient_temperature 100(1)
_diffrn_measured_fraction_theta_full 0.992
_diffrn_measured_fraction_theta_max 0.992
_diffrn_measurement_device 'CCD Area Detector'
_diffrn_measurement_device_type 'Bruker APEXII'
_diffrn_measurement_method 'phi and omega scans'
_diffrn_radiation_monochromator graphite
_diffrn_radiation_source 'sealed tube'
_diffrn_radiation_type MoK\a
_diffrn_radiation_wavelength 0.71073
_diffrn_reflns_av_R_equivalents 0.0260
_diffrn_reflns_av_sigmaI/netI 0.0217
_diffrn_reflns_limit_h_max 14
_diffrn_reflns_limit_h_min -14
_diffrn_reflns_limit_k_max 15
_diffrn_reflns_limit_k_min -15
_diffrn_reflns_limit_l_max 24
_diffrn_reflns_limit_l_min -24
_diffrn_reflns_number 55385
_diffrn_reflns_theta_full 27.52
_diffrn_reflns_theta_max 27.52
_diffrn_reflns_theta_min 1.89
_exptl_absorpt_coefficient_mu 0.354
_exptl_absorpt_correction_T_max 0.7456
_exptl_absorpt_correction_T_min 0.6883
_exptl_absorpt_correction_type multi-scan
_exptl_absorpt_process_details '(SADABS; Sheldrick, 2007)'
_exptl_crystal_density_diffrn 1.182
_exptl_crystal_density_method 'not measured'
_exptl_crystal_description plate
_exptl_crystal_F_000 860
_exptl_crystal_size_max 0.40
_exptl_crystal_size_mid 0.22
_exptl_crystal_size_min 0.08
_refine_diff_density_max 0.486
_refine_diff_density_min -0.410
_refine_diff_density_rms 0.052
_refine_ls_extinction_method none
_refine_ls_goodness_of_fit_ref 1.043
_refine_ls_hydrogen_treatment constr
_refine_ls_matrix_type full
_refine_ls_number_parameters 504
_refine_ls_number_reflns 10288
_refine_ls_number_restraints 31
_refine_ls_restrained_S_all 1.044
_refine_ls_R_factor_all 0.0447
_refine_ls_R_factor_gt 0.0342
_refine_ls_shift/su_max 0.000
_refine_ls_shift/su_mean 0.000
_refine_ls_structure_factor_coef Fsqd
_refine_ls_weighting_details 'calc w=1/[\s^2^(Fo^2^)+(0.0431P)^2^+1.3482P] where P=(Fo^2^+2Fc^2^)/3'
_refine_ls_weighting_scheme calc
_refine_ls_wR_factor_gt 0.0874
_refine_ls_wR_factor_ref 0.0937
_reflns_number_gt 8586
_reflns_number_total 10288
_reflns_threshold_expression >2sigma(I)
_cod_data_source_file ja5b04853_si_002.cif
_cod_data_source_block shelxl
_cod_depositor_comments
;
The following automatic conversions were performed:
'_atom_site_symetry_multiplicity' tag replaced with
'_atom_site_symmetry_multiplicity' tag as specified in the
replacement file
'/usr/data/users/saulius/crontab/automatic-downloads/rss-feeds/ACS/lib/lists/replacement-tags.lst'.

Automatic conversion script
Id: cif_correct_tags 3376 2015-05-07 07:48:27Z andrius 

 Adding full bibliography for 4124129--4124133.cif.
;
_cod_original_sg_symbol_H-M 'P -1       '
_cod_database_code 4124129

loop_
_symmetry_equiv_pos_as_xyz
'x, y, z'
'-x, -y, -z'

loop_
_atom_site_label
_atom_site_type_symbol
_atom_site_fract_x
_atom_site_fract_y
_atom_site_fract_z
_atom_site_U_iso_or_equiv
_atom_site_adp_type
_atom_site_occupancy
_atom_site_symmetry_multiplicity
_atom_site_calc_flag
_atom_site_refinement_flags
_atom_site_disorder_assembly
_atom_site_disorder_group
Ti1 Ti 0.59253(2) 0.42646(2) 0.234140(14) 0.01474(7) Uani 1 1 d . . .
Cl1 Cl 0.55580(4) 0.32584(4) 0.15066(2) 0.02266(9) Uani 1 1 d . . .
P1 P 0.77152(4) 0.47671(3) 0.14084(2) 0.01517(8) Uani 1 1 d . . .
P2 P 0.41070(4) 0.37752(3) 0.32541(2) 0.01620(8) Uani 1 1 d . . .
N1 N 0.76112(12) 0.30955(11) 0.28309(7) 0.0176(3) Uani 1 1 d . . .
N2 N 0.46836(12) 0.59652(11) 0.25254(7) 0.0176(3) Uani 1 1 d . . .
C1 C 0.88117(14) 0.26879(13) 0.24443(8) 0.0181(3) Uani 1 1 d . . .
C2 C 0.98728(15) 0.16384(14) 0.27323(10) 0.0237(3) Uani 1 1 d . . .
H2 H 0.9819 0.1254 0.3213 0.031 Uiso 1 1 calc R . .
C3 C 1.09900(16) 0.11712(15) 0.23139(10) 0.0265(4) Uani 1 1 d . . .
H3 H 1.1662 0.0468 0.2519 0.035 Uiso 1 1 calc R . .
C4 C 1.11412(15) 0.17162(15) 0.15991(10) 0.0265(4) Uani 1 1 d . . .
C5 C 1.01356(15) 0.28004(15) 0.13251(9) 0.0223(3) Uani 1 1 d . . .
H5 H 1.0227 0.3205 0.0853 0.030 Uiso 1 1 calc R . .
C6 C 0.89945(14) 0.33032(13) 0.17330(8) 0.0177(3) Uani 1 1 d . . .
C7 C 1.23583(18) 0.11728(18) 0.11492(13) 0.0409(5) Uani 1 1 d . . .
H7a H 1.3015 0.1436 0.1264 0.061 Uiso 1 1 calc R . .
H7b H 1.2183 0.1453 0.0640 0.061 Uiso 1 1 calc R . .
H7c H 1.2652 0.0284 0.1257 0.061 Uiso 1 1 calc R . .
C8 C 0.83336(14) 0.59490(14) 0.15580(8) 0.0183(3) Uani 1 1 d . . .
H8 H 0.7634 0.6761 0.1451 0.024 Uiso 1 1 calc R . .
C9 C 0.86315(15) 0.57376(15) 0.23603(8) 0.0213(3) Uani 1 1 d . . .
H9a H 0.9364 0.4982 0.2474 0.032 Uiso 1 1 calc R . .
H9b H 0.7896 0.5678 0.2661 0.032 Uiso 1 1 calc R . .
H9c H 0.8821 0.6420 0.2451 0.032 Uiso 1 1 calc R . .
C10 C 0.95116(16) 0.60190(16) 0.10754(9) 0.0260(3) Uani 1 1 d . . .
H10a H 0.9802 0.6604 0.1216 0.039 Uiso 1 1 calc R . .
H10b H 0.9278 0.6281 0.0574 0.039 Uiso 1 1 calc R . .
H10c H 1.0193 0.5216 0.1133 0.039 Uiso 1 1 calc R . .
C11 C 0.78531(16) 0.48931(16) 0.04003(8) 0.0234(3) Uani 1 1 d . . .
H11 H 0.8748 0.4810 0.0255 0.031 Uiso 1 1 calc R . .
C12 C 0.69947(19) 0.61666(19) 0.00100(9) 0.0372(4) Uani 1 1 d . . .
H12a H 0.7230 0.6254 -0.0502 0.056 Uiso 1 1 calc R . .
H12b H 0.7109 0.6803 0.0209 0.056 Uiso 1 1 calc R . .
H12c H 0.6106 0.6243 0.0078 0.056 Uiso 1 1 calc R . .
C13 C 0.7631(2) 0.3861(2) 0.01336(10) 0.0367(4) Uani 1 1 d . . .
H13a H 0.6739 0.3957 0.0219 0.055 Uiso 1 1 calc R . .
H13b H 0.8165 0.3072 0.0393 0.055 Uiso 1 1 calc R . .
H13c H 0.7849 0.3904 -0.0379 0.055 Uiso 1 1 calc R . .
C14 C 0.76264(15) 0.23491(14) 0.35455(8) 0.0195(3) Uani 1 1 d . . .
C15 C 0.74829(15) 0.11999(14) 0.36300(9) 0.0222(3) Uani 1 1 d . . .
C16 C 0.75305(17) 0.04895(15) 0.43257(10) 0.0277(4) Uani 1 1 d . . .
H16 H 0.7415 -0.0261 0.4380 0.037 Uiso 1 1 calc R . .
C17 C 0.77441(19) 0.08618(17) 0.49398(10) 0.0321(4) Uani 1 1 d . . .
C18 C 0.79241(19) 0.19789(17) 0.48435(9) 0.0307(4) Uani 1 1 d . . .
H18 H 0.8076 0.2241 0.5247 0.041 Uiso 1 1 calc R . .
C19 C 0.78836(16) 0.27208(15) 0.41574(9) 0.0239(3) Uani 1 1 d . . .
C20 C 0.73562(17) 0.06955(15) 0.29781(9) 0.0263(3) Uani 1 1 d . . .
H20a H 0.8183 0.0402 0.2727 0.039 Uiso 1 1 calc R . .
H20b H 0.6750 0.1340 0.2655 0.039 Uiso 1 1 calc R . .
H20c H 0.7055 0.0023 0.3138 0.039 Uiso 1 1 calc R . .
C21 C 0.7801(3) 0.0068(2) 0.56857(11) 0.0501(6) Uani 1 1 d . . .
H21a H 0.7993 0.0453 0.6038 0.075 Uiso 1 1 calc R . .
H21b H 0.8463 -0.0736 0.5678 0.075 Uiso 1 1 calc R . .
H21c H 0.6982 -0.0018 0.5815 0.075 Uiso 1 1 calc R . .
C22 C 0.81735(19) 0.38814(16) 0.40832(9) 0.0287(4) Uani 1 1 d . . .
H22a H 0.8336 0.3980 0.4554 0.043 Uiso 1 1 calc R . .
H22b H 0.7447 0.4586 0.3884 0.043 Uiso 1 1 calc R . .
H22c H 0.8922 0.3818 0.3764 0.043 Uiso 1 1 calc R . .
C23 C 0.34386(14) 0.62892(14) 0.28706(8) 0.0189(3) Uani 1 1 d . . .
C24 C 0.25777(16) 0.75266(15) 0.28488(9) 0.0249(3) Uani 1 1 d . . .
H24 H 0.2837 0.8169 0.2608 0.033 Uiso 1 1 calc R . .
C25 C 0.13528(17) 0.78053(16) 0.31786(10) 0.0277(4) Uani 1 1 d . . .
H25 H 0.0810 0.8633 0.3153 0.037 Uiso 1 1 calc R . .
C26 C 0.09059(16) 0.68866(16) 0.35480(10) 0.0277(4) Uani 1 1 d . . .
C27 C 0.17508(16) 0.56647(15) 0.35688(9) 0.0248(3) Uani 1 1 d . . .
H27 H 0.1478 0.5030 0.3806 0.033 Uiso 1 1 calc R . .
C28 C 0.29975(15) 0.53567(14) 0.32455(8) 0.0195(3) Uani 1 1 d . . .
C29 C -0.04284(18) 0.71968(19) 0.39088(12) 0.0395(5) Uani 1 1 d . . .
H29a H -0.0595 0.6448 0.4082 0.059 Uiso 1 1 calc R . .
H29b H -0.1059 0.7739 0.3562 0.059 Uiso 1 1 calc R . .
H29c H -0.0481 0.7601 0.4312 0.059 Uiso 1 1 calc R . .
C30 C 0.30940(15) 0.30173(15) 0.29861(9) 0.0210(3) Uani 1 1 d . . .
H30 H 0.2426 0.3023 0.3374 0.028 Uiso 1 1 calc R . .
C31 C 0.24057(16) 0.37286(16) 0.22793(10) 0.0274(4) Uani 1 1 d . . .
H31a H 0.3036 0.3723 0.1885 0.041 Uiso 1 1 calc R . .
H31b H 0.1900 0.4569 0.2334 0.041 Uiso 1 1 calc R . .
H31c H 0.1850 0.3340 0.2175 0.041 Uiso 1 1 calc R . .
C32 C 0.38954(17) 0.16594(15) 0.29319(9) 0.0259(3) Uani 1 1 d . . .
H32a H 0.3333 0.1254 0.2861 0.039 Uiso 1 1 calc R . .
H32b H 0.4346 0.1250 0.3374 0.039 Uiso 1 1 calc R . .
H32c H 0.4509 0.1624 0.2527 0.039 Uiso 1 1 calc R . .
C33 C 0.44183(16) 0.31221(15) 0.42349(8) 0.0229(3) Uani 1 1 d . . .
H33 H 0.5215 0.2385 0.4254 0.030 Uiso 1 1 calc R . .
C34 C 0.46958(18) 0.40589(17) 0.45768(9) 0.0291(4) Uani 1 1 d . . .
H34a H 0.3903 0.4739 0.4643 0.044 Uiso 1 1 calc R . .
H34b H 0.5286 0.4363 0.4261 0.044 Uiso 1 1 calc R . .
H34c H 0.5072 0.3663 0.5041 0.044 Uiso 1 1 calc R . .
C35 C 0.3382(2) 0.27153(19) 0.46919(10) 0.0345(4) Uani 1 1 d . . .
H35a H 0.3660 0.2373 0.5182 0.052 Uiso 1 1 calc R . .
H35b H 0.3249 0.2099 0.4484 0.052 Uiso 1 1 calc R . .
H35c H 0.2588 0.3419 0.4697 0.052 Uiso 1 1 calc R . .
C36 C 0.49961(14) 0.70216(13) 0.21660(8) 0.0170(3) Uani 1 1 d . . .
C37 C 0.55015(14) 0.76261(14) 0.25510(8) 0.0187(3) Uani 1 1 d . . .
C38 C 0.58242(15) 0.86253(14) 0.21734(9) 0.0209(3) Uani 1 1 d . . .
H38 H 0.6173 0.9016 0.2427 0.028 Uiso 1 1 calc R . .
C39 C 0.56409(15) 0.90509(14) 0.14338(9) 0.0213(3) Uani 1 1 d . . .
C40 C 0.50765(15) 0.84744(14) 0.10704(9) 0.0206(3) Uani 1 1 d . . .
H40 H 0.4927 0.8761 0.0576 0.027 Uiso 1 1 calc R . .
C41 C 0.47311(14) 0.74875(14) 0.14232(8) 0.0188(3) Uani 1 1 d . . .
C42 C 0.56401(17) 0.72658(16) 0.33630(9) 0.0252(3) Uani 1 1 d . . .
H42a H 0.6438 0.7289 0.3485 0.038 Uiso 1 1 calc R . .
H42b H 0.5640 0.6442 0.3520 0.038 Uiso 1 1 calc R . .
H42c H 0.4931 0.7836 0.3602 0.038 Uiso 1 1 calc R . .
C43 C 0.60079(18) 1.01233(16) 0.10347(10) 0.0301(4) Uani 1 1 d . . .
H43a H 0.6422 1.0373 0.1361 0.045 Uiso 1 1 calc R . .
H43b H 0.5244 1.0807 0.0860 0.045 Uiso 1 1 calc R . .
H43c H 0.6590 0.9872 0.0630 0.045 Uiso 1 1 calc R . .
C44 C 0.40216(16) 0.69598(16) 0.10289(9) 0.0255(3) Uani 1 1 d . . .
H44a H 0.3854 0.7428 0.0544 0.038 Uiso 1 1 calc R . .
H44b H 0.3218 0.7006 0.1288 0.038 Uiso 1 1 calc R . .
H44c H 0.4541 0.6109 0.1004 0.038 Uiso 1 1 calc R . .
C45 C 0.9406(6) -0.0853(6) 0.1412(2) 0.096(2) Uani 0.50 1 d PGU A -1
H45a H 0.9880 -0.1289 0.1843 0.145 Uiso 0.50 1 calc PR A -1
H45b H 0.8920 -0.1308 0.1304 0.145 Uiso 0.50 1 calc PR A -1
H45c H 0.8824 -0.0045 0.1490 0.145 Uiso 0.50 1 calc PR A -1
C46 C 1.0349(4) -0.0719(6) 0.0770(3) 0.111(2) Uani 0.50 1 d PGU A -1
H46a H 1.0939 -0.1539 0.0699 0.148 Uiso 0.50 1 calc PR A -1
H46b H 1.0856 -0.0284 0.0891 0.148 Uiso 0.50 1 calc PR A -1
C47 C 0.9676(3) -0.0018(5) 0.0056(2) 0.0742(16) Uani 0.50 1 d PGU A -1
H47a H 0.9085 0.0800 0.0129 0.099 Uiso 0.50 1 calc PR A -1
H47b H 0.9168 -0.0454 -0.0064 0.099 Uiso 0.50 1 calc PR A -1
C48 C 1.0610(5) 0.0122(6) -0.0591(3) 0.140(4) Uani 0.50 1 d PGU A -1
H48a H 1.1118 0.0559 -0.0473 0.186 Uiso 0.50 1 calc PR A -1
H48b H 1.1200 -0.0696 -0.0666 0.186 Uiso 0.50 1 calc PR A -1
C49 C 0.9925(7) 0.0823(7) -0.1301(2) 0.124(4) Uani 0.50 1 d PGU A -1
H49a H 1.0556 0.0882 -0.1685 0.185 Uiso 0.50 1 calc PR A -1
H49b H 0.9354 0.1642 -0.1236 0.185 Uiso 0.50 1 calc PR A -1
H49c H 0.9436 0.0386 -0.1428 0.185 Uiso 0.50 1 calc PR A -1

loop_
_atom_site_aniso_label
_atom_site_aniso_U_11
_atom_site_aniso_U_22
_atom_site_aniso_U_33
_atom_site_aniso_U_23
_atom_site_aniso_U_13
_atom_site_aniso_U_12
Ti1 0.01413(13) 0.01514(13) 0.01465(13) -0.00387(10) 0.00012(9) -0.00461(10)
Cl1 0.0274(2) 0.02664(19) 0.01959(18) -0.00900(14) 0.00131(14) -0.01424(16)
P1 0.01355(17) 0.01762(18) 0.01340(18) -0.00365(14) 0.00011(13) -0.00442(14)
P2 0.01736(18) 0.01691(18) 0.01565(18) -0.00463(14) 0.00213(14) -0.00765(15)
N1 0.0189(6) 0.0171(6) 0.0162(6) -0.0026(5) -0.0015(5) -0.0060(5)
N2 0.0164(6) 0.0162(6) 0.0202(6) -0.0039(5) 0.0016(5) -0.0062(5)
C1 0.0183(7) 0.0162(7) 0.0220(7) -0.0057(6) -0.0028(6) -0.0072(6)
C2 0.0213(8) 0.0184(7) 0.0311(9) -0.0004(6) -0.0064(6) -0.0077(6)
C3 0.0178(8) 0.0156(7) 0.0447(10) -0.0031(7) -0.0062(7) -0.0042(6)
C4 0.0160(7) 0.0205(8) 0.0437(10) -0.0119(7) 0.0039(7) -0.0055(6)
C5 0.0192(8) 0.0211(7) 0.0272(8) -0.0078(6) 0.0034(6) -0.0075(6)
C6 0.0156(7) 0.0159(7) 0.0217(7) -0.0055(6) -0.0011(6) -0.0049(6)
C7 0.0237(9) 0.0303(10) 0.0607(14) -0.0129(9) 0.0118(9) -0.0024(8)
C8 0.0181(7) 0.0173(7) 0.0186(7) -0.0033(6) 0.0005(6) -0.0059(6)
C9 0.0221(8) 0.0231(8) 0.0205(8) -0.0057(6) -0.0013(6) -0.0092(6)
C10 0.0265(8) 0.0299(9) 0.0255(8) -0.0057(7) 0.0055(7) -0.0159(7)
C11 0.0227(8) 0.0342(9) 0.0143(7) -0.0064(6) 0.0013(6) -0.0109(7)
C12 0.0337(10) 0.0487(12) 0.0159(8) -0.0015(8) -0.0025(7) -0.0023(9)
C13 0.0450(11) 0.0595(13) 0.0215(9) -0.0189(9) 0.0067(8) -0.0329(10)
C14 0.0194(7) 0.0188(7) 0.0181(7) -0.0008(6) -0.0018(6) -0.0055(6)
C15 0.0208(8) 0.0191(7) 0.0248(8) -0.0020(6) -0.0031(6) -0.0058(6)
C16 0.0323(9) 0.0194(8) 0.0298(9) 0.0021(7) -0.0031(7) -0.0103(7)
C17 0.0434(11) 0.0268(9) 0.0233(9) 0.0037(7) -0.0036(8) -0.0133(8)
C18 0.0439(11) 0.0297(9) 0.0189(8) -0.0009(7) -0.0053(7) -0.0146(8)
C19 0.0286(9) 0.0214(8) 0.0210(8) -0.0014(6) -0.0037(6) -0.0088(7)
C20 0.0297(9) 0.0211(8) 0.0294(9) -0.0025(7) -0.0072(7) -0.0102(7)
C21 0.0878(18) 0.0391(11) 0.0266(10) 0.0092(9) -0.0101(11) -0.0323(12)
C22 0.0419(10) 0.0281(9) 0.0204(8) -0.0034(7) -0.0056(7) -0.0168(8)
C23 0.0178(7) 0.0190(7) 0.0201(7) -0.0063(6) 0.0008(6) -0.0061(6)
C24 0.0240(8) 0.0191(8) 0.0305(9) -0.0066(7) 0.0030(7) -0.0069(7)
C25 0.0248(8) 0.0200(8) 0.0348(9) -0.0105(7) 0.0037(7) -0.0029(7)
C26 0.0204(8) 0.0291(9) 0.0329(9) -0.0137(7) 0.0074(7) -0.0065(7)
C27 0.0236(8) 0.0249(8) 0.0271(8) -0.0085(7) 0.0075(6) -0.0105(7)
C28 0.0196(7) 0.0185(7) 0.0204(7) -0.0070(6) 0.0027(6) -0.0063(6)
C29 0.0269(9) 0.0368(10) 0.0518(12) -0.0164(9) 0.0163(9) -0.0091(8)
C30 0.0204(8) 0.0235(8) 0.0231(8) -0.0074(6) 0.0029(6) -0.0119(6)
C31 0.0229(8) 0.0318(9) 0.0302(9) -0.0089(7) -0.0047(7) -0.0101(7)
C32 0.0299(9) 0.0231(8) 0.0289(9) -0.0073(7) 0.0001(7) -0.0135(7)
C33 0.0286(8) 0.0262(8) 0.0162(7) -0.0036(6) 0.0015(6) -0.0133(7)
C34 0.0352(10) 0.0391(10) 0.0201(8) -0.0092(7) 0.0001(7) -0.0196(8)
C35 0.0455(11) 0.0475(11) 0.0199(8) -0.0039(8) 0.0056(8) -0.0303(10)
C36 0.0145(7) 0.0154(7) 0.0200(7) -0.0042(6) 0.0006(5) -0.0041(6)
C37 0.0182(7) 0.0185(7) 0.0187(7) -0.0061(6) 0.0006(6) -0.0049(6)
C38 0.0202(7) 0.0194(7) 0.0255(8) -0.0088(6) -0.0001(6) -0.0079(6)
C39 0.0171(7) 0.0161(7) 0.0275(8) -0.0044(6) 0.0035(6) -0.0035(6)
C40 0.0190(7) 0.0197(7) 0.0191(7) -0.0015(6) -0.0011(6) -0.0035(6)
C41 0.0148(7) 0.0178(7) 0.0218(8) -0.0051(6) -0.0023(6) -0.0023(6)
C42 0.0310(9) 0.0277(8) 0.0190(8) -0.0068(6) -0.0012(6) -0.0115(7)
C43 0.0298(9) 0.0230(8) 0.0363(10) -0.0014(7) 0.0041(7) -0.0119(7)
C44 0.0249(8) 0.0286(8) 0.0252(8) -0.0056(7) -0.0064(7) -0.0103(7)
C45 0.086(5) 0.103(6) 0.093(4) -0.043(4) -0.047(4) -0.001(4)
C46 0.094(6) 0.096(6) 0.151(6) -0.033(5) -0.023(4) -0.031(5)
C47 0.040(4) 0.076(4) 0.119(4) -0.040(3) 0.016(4) -0.029(3)
C48 0.053(4) 0.114(6) 0.212(7) 0.047(7) 0.028(5) -0.034(4)
C49 0.192(11) 0.160(9) 0.101(5) -0.057(5) 0.019(6) -0.144(9)

loop_
_atom_type_symbol
_atom_type_description
_atom_type_scat_dispersion_real
_atom_type_scat_dispersion_imag
_atom_type_scat_source
C C 0.0033 0.0016 'International Tables Vol C Tables 4.2.6.8 and 6.1.1.4'
H H 0.0000 0.0000 'International Tables Vol C Tables 4.2.6.8 and 6.1.1.4'
N N 0.0061 0.0033 'International Tables Vol C Tables 4.2.6.8 and 6.1.1.4'
P P 0.1023 0.0942 'International Tables Vol C Tables 4.2.6.8 and 6.1.1.4'
Cl Cl 0.1484 0.1585 'International Tables Vol C Tables 4.2.6.8 and 6.1.1.4'
Ti Ti 0.2776 0.4457 'International Tables Vol C Tables 4.2.6.8 and 6.1.1.4'

loop_
_geom_angle_atom_site_label_1
_geom_angle_atom_site_label_2
_geom_angle_atom_site_label_3
_geom_angle
N2 Ti1 N1 130.34(5)
N2 Ti1 Cl1 122.85(4)
N1 Ti1 Cl1 106.77(4)
N2 Ti1 P2 76.07(4)
N1 Ti1 P2 103.24(4)
Cl1 Ti1 P2 90.719(15)
N2 Ti1 P1 103.71(4)
N1 Ti1 P1 77.69(4)
Cl1 Ti1 P1 88.556(15)
P2 Ti1 P1 178.957(16)
C6 P1 C11 104.03(7)
C6 P1 C8 103.48(7)
C11 P1 C8 102.87(7)
C6 P1 Ti1 93.81(5)
C11 P1 Ti1 128.77(5)
C8 P1 Ti1 119.16(5)
C28 P2 C30 103.20(7)
C28 P2 C33 104.67(7)
C30 P2 C33 105.59(7)
C28 P2 Ti1 97.79(5)
C30 P2 Ti1 121.19(5)
C33 P2 Ti1 121.05(5)
C1 N1 C14 112.32(12)
C1 N1 Ti1 123.18(10)
C14 N1 Ti1 122.37(10)
C23 N2 C36 113.49(12)
C23 N2 Ti1 128.60(10)
C36 N2 Ti1 117.13(9)
N1 C1 C2 122.34(14)
N1 C1 C6 120.93(13)
C2 C1 C6 116.70(14)
C3 C2 C1 121.38(16)
C2 C3 C4 122.14(15)
C3 C4 C5 116.97(15)
C3 C4 C7 121.11(16)
C5 C4 C7 121.90(17)
C4 C5 C6 122.43(16)
C5 C6 C1 120.05(14)
C5 C6 P1 123.13(12)
C1 C6 P1 116.80(11)
C9 C8 C10 109.78(13)
C9 C8 P1 109.77(10)
C10 C8 P1 115.33(11)
C13 C11 C12 110.87(15)
C13 C11 P1 113.77(12)
C12 C11 P1 112.40(12)
C19 C14 C15 119.17(14)
C19 C14 N1 120.10(13)
C15 C14 N1 120.55(14)
C16 C15 C14 119.11(15)
C16 C15 C20 119.72(14)
C14 C15 C20 121.08(14)
C17 C16 C15 122.38(16)
C18 C17 C16 117.74(16)
C18 C17 C21 121.06(17)
C16 C17 C21 121.19(17)
C17 C18 C19 121.85(16)
C18 C19 C14 119.66(15)
C18 C19 C22 119.14(15)
C14 C19 C22 121.15(14)
C28 C23 C24 116.91(14)
C28 C23 N2 120.05(13)
C24 C23 N2 123.03(14)
C25 C24 C23 121.29(15)
C24 C25 C26 122.15(15)
C27 C26 C25 116.73(15)
C27 C26 C29 121.39(16)
C25 C26 C29 121.89(16)
C26 C27 C28 122.33(15)
C27 C28 C23 120.58(14)
C27 C28 P2 123.19(12)
C23 C28 P2 116.20(11)
C31 C30 C32 111.52(13)
C31 C30 P2 111.87(11)
C32 C30 P2 110.86(11)
C34 C33 C35 110.47(14)
C34 C33 P2 108.26(11)
C35 C33 P2 117.04(12)
C37 C36 C41 119.60(14)
C37 C36 N2 121.13(13)
C41 C36 N2 119.20(13)
C38 C37 C36 118.98(14)
C38 C37 C42 119.43(14)
C36 C37 C42 121.51(14)
C39 C38 C37 122.13(14)
C38 C39 C40 117.79(14)
C38 C39 C43 121.31(15)
C40 C39 C43 120.88(15)
C41 C40 C39 122.09(15)
C40 C41 C36 119.17(14)
C40 C41 C44 120.52(14)
C36 C41 C44 120.24(14)
C45 C46 C47 113.3
C46 C47 C48 113.8
C49 C48 C47 113.3

loop_
_geom_bond_atom_site_label_1
_geom_bond_atom_site_label_2
_geom_bond_distance
Ti1 N2 2.0366(13)
Ti1 N1 2.0510(13)
Ti1 Cl1 2.3074(4)
Ti1 P2 2.6656(5)
Ti1 P1 2.6668(5)
P1 C6 1.8171(15)
P1 C11 1.8577(16)
P1 C8 1.8613(15)
P2 C28 1.8082(15)
P2 C30 1.8544(15)
P2 C33 1.8595(16)
N1 C1 1.4108(19)
N1 C14 1.4439(19)
N2 C23 1.4129(19)
N2 C36 1.4413(18)
C1 C2 1.412(2)
C1 C6 1.416(2)
C2 C3 1.382(2)
C3 C4 1.385(3)
C4 C5 1.393(2)
C4 C7 1.507(2)
C5 C6 1.398(2)
C8 C9 1.527(2)
C8 C10 1.531(2)
C11 C13 1.522(2)
C11 C12 1.529(2)
C14 C19 1.404(2)
C14 C15 1.406(2)
C15 C16 1.394(2)
C15 C20 1.508(2)
C16 C17 1.389(3)
C17 C18 1.386(3)
C17 C21 1.510(2)
C18 C19 1.396(2)
C19 C22 1.506(2)
C23 C28 1.406(2)
C23 C24 1.409(2)
C24 C25 1.384(2)
C25 C26 1.394(2)
C26 C27 1.390(2)
C26 C29 1.509(2)
C27 C28 1.399(2)
C30 C31 1.530(2)
C30 C32 1.532(2)
C33 C34 1.529(2)
C33 C35 1.530(2)
C36 C37 1.403(2)
C36 C41 1.409(2)
C37 C38 1.399(2)
C37 C42 1.503(2)
C38 C39 1.385(2)
C39 C40 1.396(2)
C39 C43 1.510(2)
C40 C41 1.387(2)
C41 C44 1.507(2)
C45 C46 1.5312
C46 C47 1.5331
C47 C48 1.5332
C48 C49 1.5310
